data_4035988
loop_
_publ_author_name
'Cao, Jun'
'Yang, Fan'
'Sun, Jing'
'Huang, Ying'
'Yan, Chao-Guo'

_publ_section_title
;
 Construction of Unique Eight- or Nine-Membered Polyheterocyclic Systems
 via Multicomponent Reaction of l-Proline, Alkyl Propiolate, and Isatin.
;
_journal_issue 2
_journal_name_full 'The Journal of organic chemistry'
_journal_page_first 622
_journal_page_last 635
_journal_paper_doi 10.1021/acs.joc.8b02457
_journal_volume 84
_journal_year 2019
_chemical_formula_moiety 'C20 H19 F N2 O5'
_chemical_formula_sum 'C20 H19 F N2 O5'
_chemical_formula_weight 386.37
_space_group_crystal_system triclinic
_space_group_IT_number 2
_space_group_name_Hall '-P 1'
_space_group_name_H-M_alt 'P -1'
_atom_sites_solution_hydrogens geom
_audit_creation_method SHELXL-2014/7
_cell_angle_alpha 99.935(9)
_cell_angle_beta 98.973(10)
_cell_angle_gamma 90.533(11)
_cell_formula_units_Z 2
_cell_length_a 8.036(3)
_cell_length_b 8.365(2)
_cell_length_c 14.182(4)
_cell_measurement_reflns_used 5567
_cell_measurement_temperature 296(2)
_cell_measurement_theta_max 27.05
_cell_measurement_theta_min 2.47
_cell_volume 926.9(5)
_computing_cell_refinement 'Bruker SAINT'
_computing_data_collection 'Bruker APEX2'
_computing_data_reduction 'Bruker SAINT'
_computing_molecular_graphics 'Bruker SHELXTL'
_computing_publication_material 'Bruker SHELXTL'
_computing_structure_refinement 'SHELXL-2014/7 (Sheldrick, 2014)'
_computing_structure_solution 'SHELXS-97 (Sheldrick 2008)'
_diffrn_ambient_temperature 296(2)
_diffrn_measured_fraction_theta_full 0.996
_diffrn_measured_fraction_theta_max 0.990
_diffrn_measurement_device_type 'CCD area detector'
_diffrn_measurement_method 'phi and omega scans'
_diffrn_radiation_source 'fine-focus sealed tube'
_diffrn_radiation_type MoK\a
_diffrn_radiation_wavelength 0.71073
_diffrn_reflns_av_R_equivalents 0.0333
_diffrn_reflns_av_unetI/netI 0.0417
_diffrn_reflns_Laue_measured_fraction_full 0.996
_diffrn_reflns_Laue_measured_fraction_max 0.990
_diffrn_reflns_limit_h_max 10
_diffrn_reflns_limit_h_min -10
_diffrn_reflns_limit_k_max 10
_diffrn_reflns_limit_k_min -10
_diffrn_reflns_limit_l_max 18
_diffrn_reflns_limit_l_min -18
_diffrn_reflns_number 14238
_diffrn_reflns_point_group_measured_fraction_full 0.996
_diffrn_reflns_point_group_measured_fraction_max 0.990
_diffrn_reflns_theta_full 25.242
_diffrn_reflns_theta_max 27.432
_diffrn_reflns_theta_min 2.568
_exptl_absorpt_coefficient_mu 0.107
_exptl_absorpt_correction_T_max 0.979
_exptl_absorpt_correction_T_min 0.970
_exptl_absorpt_correction_type multi-scan
_exptl_absorpt_process_details sadabs
_exptl_crystal_colour orange
_exptl_crystal_density_diffrn 1.384
_exptl_crystal_description block
_exptl_crystal_F_000 404
_exptl_crystal_size_max 0.280
_exptl_crystal_size_mid 0.240
_exptl_crystal_size_min 0.200
_refine_diff_density_max 0.314
_refine_diff_density_min -0.250
_refine_diff_density_rms 0.042
_refine_ls_extinction_method none
_refine_ls_goodness_of_fit_ref 1.022
_refine_ls_hydrogen_treatment constr
_refine_ls_matrix_type full
_refine_ls_number_parameters 255
_refine_ls_number_reflns 4182
_refine_ls_number_restraints 0
_refine_ls_restrained_S_all 1.022
_refine_ls_R_factor_all 0.0903
_refine_ls_R_factor_gt 0.0525
_refine_ls_shift/su_max 0.000
_refine_ls_shift/su_mean 0.000
_refine_ls_structure_factor_coef Fsqd
_refine_ls_weighting_details 'w=1/[\s^2^(Fo^2^)+(0.0614P)^2^+0.2794P] where P=(Fo^2^+2Fc^2^)/3'
_refine_ls_weighting_scheme calc
_refine_ls_wR_factor_gt 0.1210
_refine_ls_wR_factor_ref 0.1371
_reflns_Friedel_coverage 0.000
_reflns_number_gt 2833
_reflns_number_total 4182
_reflns_threshold_expression 'I > 2\s(I)'
_cod_data_source_file jo8b02457_si_002.cif
_cod_data_source_block 2d
_cod_original_cell_volume 927.0(5)
_cod_database_code 4035988
_shelx_shelxl_version_number 2014/7
_shelx_space_group_comment
; 
The symmetry employed for this shelxl refinement is uniquely defined 
by the following loop, which should always be used as a source of 
symmetry information in preference to the above space-group names. 
They are only intended as comments. 
;
_shelx_estimated_absorpt_t_min 0.971
_shelx_estimated_absorpt_t_max 0.979

loop_
_space_group_symop_operation_xyz
'x, y, z'
'-x, -y, -z'

loop_
_atom_site_label
_atom_site_type_symbol
_atom_site_fract_x
_atom_site_fract_y
_atom_site_fract_z
_atom_site_U_iso_or_equiv
_atom_site_adp_type
_atom_site_occupancy
_atom_site_site_symmetry_order
_atom_site_calc_flag
_atom_site_refinement_flags_posn
_atom_site_refinement_flags_adp
C1 C 0.6793(2) 0.5924(2) 0.21723(12) 0.0387(4) Uani 1 1 d . .
C2 C 0.8304(2) 0.5293(2) 0.25028(14) 0.0453(5) Uani 1 1 d . .
H2 H 0.8926 0.4693 0.2074 0.054 Uiso 1 1 calc R U
C3 C 0.8874(2) 0.5576(2) 0.34927(14) 0.0475(5) Uani 1 1 d . .
H3 H 0.9876 0.5147 0.3744 0.057 Uiso 1 1 calc R U
C4 C 0.7932(2) 0.6501(2) 0.40973(13) 0.0447(5) Uani 1 1 d . .
C5 C 0.6440(2) 0.7179(2) 0.37856(12) 0.0397(4) Uani 1 1 d . .
H5 H 0.5858 0.7818 0.4220 0.048 Uiso 1 1 calc R U
C6 C 0.5834(2) 0.6871(2) 0.27937(12) 0.0354(4) Uani 1 1 d . .
C7 C 0.4303(2) 0.7269(2) 0.21878(12) 0.0375(4) Uani 1 1 d . .
C8 C 0.4454(2) 0.6492(2) 0.11770(13) 0.0450(5) Uani 1 1 d . .
C9 C 0.1497(2) 0.8321(2) 0.17636(12) 0.0411(4) Uani 1 1 d . .
H9 H 0.1546 0.7865 0.1123 0.049 Uiso 1 1 calc R U
C10 C 0.2921(2) 0.8092(2) 0.24427(12) 0.0352(4) Uani 1 1 d . .
C11 C 0.3000(2) 0.8750(2) 0.35046(12) 0.0357(4) Uani 1 1 d . .
C12 C 0.2394(3) 0.8192(4) 0.49886(14) 0.0740(8) Uani 1 1 d . .
H12A H 0.3527 0.8514 0.5294 0.111 Uiso 1 1 calc R U
H12B H 0.2006 0.7305 0.5257 0.111 Uiso 1 1 calc R U
H12C H 0.1674 0.9091 0.5099 0.111 Uiso 1 1 calc R U
C13 C 0.0069(2) 0.9111(2) 0.19143(12) 0.0370(4) Uani 1 1 d . .
C14 C -0.0431(2) 0.9972(3) 0.28422(13) 0.0488(5) Uani 1 1 d . .
H14A H 0.0434 1.0774 0.3181 0.059 Uiso 1 1 calc R U
H14B H -0.0596 0.9204 0.3263 0.059 Uiso 1 1 calc R U
C15 C -0.2064(3) 1.0784(3) 0.25530(14) 0.0529(5) Uani 1 1 d . .
H15A H -0.2918 1.0494 0.2914 0.063 Uiso 1 1 calc R U
H15B H -0.1890 1.1955 0.2687 0.063 Uiso 1 1 calc R U
C16 C -0.2612(3) 1.0198(3) 0.14862(14) 0.0518(5) Uani 1 1 d . .
H16A H -0.3655 0.9549 0.1369 0.062 Uiso 1 1 calc R U
H16B H -0.2781 1.1108 0.1144 0.062 Uiso 1 1 calc R U
C17 C -0.1311(2) 0.8481(2) 0.02254(13) 0.0440(5) Uani 1 1 d . .
H17 H -0.0362 0.7937 0.0067 0.053 Uiso 1 1 calc R U
C18 C -0.2589(2) 0.8463(3) -0.04865(14) 0.0514(5) Uani 1 1 d . .
H18 H -0.3569 0.8991 -0.0370 0.062 Uiso 1 1 calc R U
C19 C -0.2450(3) 0.7608(3) -0.14553(14) 0.0480(5) Uani 1 1 d . .
C20 C -0.3891(3) 0.6650(3) -0.30305(14) 0.0622(6) Uani 1 1 d . .
H20A H -0.3265 0.7294 -0.3363 0.093 Uiso 1 1 calc R U
H20B H -0.5026 0.6466 -0.3369 0.093 Uiso 1 1 calc R U
H20C H -0.3368 0.5627 -0.3008 0.093 Uiso 1 1 calc R U
F1 F 0.85178(16) 0.67747(17) 0.50736(8) 0.0683(4) Uani 1 1 d . .
N1 N 0.5951(2) 0.5745(2) 0.12235(11) 0.0483(4) Uani 1 1 d . .
H1 H 0.6331 0.5226 0.0728 0.058 Uiso 1 1 calc R U
N2 N -0.12356(18) 0.92185(19) 0.11728(10) 0.0417(4) Uani 1 1 d . .
O1 O 0.34612(19) 0.6486(2) 0.04167(9) 0.0649(5) Uani 1 1 d . .
O2 O 0.36102(18) 1.00515(17) 0.39020(10) 0.0539(4) Uani 1 1 d . .
O3 O 0.23555(17) 0.76830(17) 0.39522(8) 0.0496(4) Uani 1 1 d . .
O4 O -0.1179(2) 0.7082(2) -0.17077(11) 0.0811(6) Uani 1 1 d . .
O5 O -0.39108(18) 0.7496(2) -0.20575(10) 0.0602(4) Uani 1 1 d . .

loop_
_atom_site_aniso_label
_atom_site_aniso_U_11
_atom_site_aniso_U_22
_atom_site_aniso_U_33
_atom_site_aniso_U_23
_atom_site_aniso_U_13
_atom_site_aniso_U_12
C1 0.0376(10) 0.0420(10) 0.0358(9) 0.0038(8) 0.0073(8) 0.0067(8)
C2 0.0386(10) 0.0482(11) 0.0483(11) 0.0035(9) 0.0090(9) 0.0127(8)
C3 0.0343(10) 0.0515(12) 0.0552(12) 0.0110(9) 0.0001(9) 0.0107(8)
C4 0.0421(11) 0.0527(12) 0.0369(10) 0.0078(8) -0.0010(8) 0.0039(9)
C5 0.0363(10) 0.0474(11) 0.0339(9) 0.0040(8) 0.0044(8) 0.0064(8)
C6 0.0336(9) 0.0373(10) 0.0350(9) 0.0050(7) 0.0061(7) 0.0059(7)
C7 0.0386(10) 0.0439(10) 0.0289(8) 0.0029(7) 0.0055(8) 0.0085(8)
C8 0.0428(11) 0.0589(12) 0.0314(10) 0.0023(8) 0.0061(9) 0.0150(9)
C9 0.0388(10) 0.0544(12) 0.0284(9) 0.0025(8) 0.0046(8) 0.0127(8)
C10 0.0367(10) 0.0379(10) 0.0307(9) 0.0038(7) 0.0065(7) 0.0053(7)
C11 0.0311(9) 0.0415(11) 0.0330(9) 0.0021(8) 0.0048(7) 0.0091(8)
C12 0.0697(16) 0.120(2) 0.0315(11) 0.0087(12) 0.0121(11) -0.0172(14)
C13 0.0363(10) 0.0418(10) 0.0325(9) 0.0062(7) 0.0045(8) 0.0055(8)
C14 0.0455(11) 0.0602(13) 0.0398(10) 0.0015(9) 0.0109(9) 0.0144(9)
C15 0.0525(12) 0.0555(13) 0.0492(11) 0.0024(9) 0.0100(10) 0.0195(10)
C16 0.0421(11) 0.0649(13) 0.0494(11) 0.0079(10) 0.0118(9) 0.0209(10)
C17 0.0364(10) 0.0555(12) 0.0390(10) 0.0063(9) 0.0043(9) 0.0133(8)
C18 0.0378(11) 0.0727(14) 0.0429(11) 0.0084(10) 0.0052(9) 0.0177(10)
C19 0.0426(11) 0.0580(13) 0.0421(10) 0.0096(9) 0.0014(9) 0.0123(9)
C20 0.0790(17) 0.0615(14) 0.0398(11) 0.0057(10) -0.0058(11) -0.0059(12)
F1 0.0577(8) 0.1013(10) 0.0396(7) 0.0085(6) -0.0084(6) 0.0209(7)
N1 0.0460(10) 0.0639(11) 0.0330(8) -0.0012(7) 0.0098(7) 0.0212(8)
N2 0.0357(8) 0.0528(10) 0.0358(8) 0.0055(7) 0.0053(7) 0.0124(7)
O1 0.0605(9) 0.0987(12) 0.0286(7) -0.0045(7) 0.0010(7) 0.0374(8)
O2 0.0659(10) 0.0429(8) 0.0458(8) -0.0035(6) -0.0003(7) 0.0006(7)
O3 0.0534(8) 0.0637(9) 0.0304(6) 0.0055(6) 0.0069(6) -0.0108(7)
O4 0.0591(10) 0.1175(15) 0.0560(10) -0.0106(9) 0.0033(8) 0.0371(10)
O5 0.0481(9) 0.0865(11) 0.0406(8) 0.0059(7) -0.0040(7) 0.0078(7)

loop_
_atom_type_symbol
_atom_type_description
_atom_type_scat_dispersion_real
_atom_type_scat_dispersion_imag
_atom_type_scat_source
C C 0.0033 0.0016 'International Tables Vol C Tables 4.2.6.8 and 6.1.1.4'
H H 0.0000 0.0000 'International Tables Vol C Tables 4.2.6.8 and 6.1.1.4'
N N 0.0061 0.0033 'International Tables Vol C Tables 4.2.6.8 and 6.1.1.4'
O O 0.0106 0.0060 'International Tables Vol C Tables 4.2.6.8 and 6.1.1.4'
F F 0.0171 0.0103 'International Tables Vol C Tables 4.2.6.8 and 6.1.1.4'

loop_
_geom_angle_atom_site_label_1
_geom_angle_atom_site_label_2
_geom_angle_atom_site_label_3
_geom_angle
C2 C1 N1 128.08(16)
C2 C1 C6 122.77(17)
N1 C1 C6 109.14(15)
C1 C2 C3 118.09(17)
C4 C3 C2 118.91(17)
F1 C4 C5 117.63(16)
F1 C4 C3 118.14(17)
C5 C4 C3 124.23(17)
C4 C5 C6 117.39(16)
C5 C6 C1 118.57(16)
C5 C6 C7 134.49(15)
C1 C6 C7 106.90(15)
C10 C7 C6 130.19(15)
C10 C7 C8 124.17(16)
C6 C7 C8 105.54(14)
O1 C8 N1 123.96(16)
O1 C8 C7 129.22(16)
N1 C8 C7 106.82(15)
C13 C9 C10 129.17(16)
C7 C10 C9 123.17(15)
C7 C10 C11 115.88(15)
C9 C10 C11 120.95(15)
O2 C11 O3 124.26(16)
O2 C11 C10 124.48(16)
O3 C11 C10 111.22(15)
C9 C13 N2 122.61(16)
C9 C13 C14 129.67(16)
N2 C13 C14 107.72(15)
C13 C14 C15 106.04(15)
C16 C15 C14 107.05(15)
N2 C16 C15 104.98(15)
C18 C17 N2 126.87(18)
C17 C18 C19 119.44(18)
O4 C19 O5 122.46(19)
O4 C19 C18 125.16(19)
O5 C19 C18 112.36(17)
C8 N1 C1 111.57(14)
C17 N2 C13 125.36(15)
C17 N2 C16 121.01(15)
C13 N2 C16 113.62(15)
C11 O3 C12 115.68(16)
C19 O5 C20 116.02(17)

loop_
_geom_bond_atom_site_label_1
_geom_bond_atom_site_label_2
_geom_bond_distance
C1 C2 1.376(3)
C1 N1 1.391(2)
C1 C6 1.407(2)
C2 C3 1.385(3)
C3 C4 1.375(3)
C4 F1 1.370(2)
C4 C5 1.374(3)
C5 C6 1.393(2)
C6 C7 1.463(2)
C7 C10 1.375(2)
C7 C8 1.492(2)
C8 O1 1.237(2)
C8 N1 1.358(2)
C9 C13 1.357(2)
C9 C10 1.413(2)
C10 C11 1.503(2)
C11 O2 1.198(2)
C11 O3 1.326(2)
C12 O3 1.453(2)
C13 N2 1.380(2)
C13 C14 1.502(2)
C14 C15 1.516(3)
C15 C16 1.502(3)
C16 N2 1.462(2)
C17 C18 1.321(3)
C17 N2 1.370(2)
C18 C19 1.457(3)
C19 O4 1.198(2)
C19 O5 1.332(2)
C20 O5 1.441(2)

loop_
_geom_hbond_atom_site_label_D
_geom_hbond_atom_site_label_H
_geom_hbond_atom_site_label_A
_geom_hbond_distance_DH
_geom_hbond_distance_HA
_geom_hbond_distance_DA
_geom_hbond_angle_DHA
_geom_hbond_site_symmetry_A
N1 H1 O1 0.86 2.00 2.825(2) 160.2 2_665
